data_4323183
loop_
_publ_author_name
'David M. L. Goodgame'
'David A. Grachvogel'
'Michael A. Hitchman'
'Nicholas J. Long'
'Horst Stratemeier'
'Andrew J. P. White'
'Joseph L. M. Wicks'
'David J. Williams'

_publ_section_title
;
 Structures and Spectroscopic Properties of Chain Polymeric Complexes of
 Copper(II) Halides with
 2,3,5,6-Tetrafluoro-1,4-bis(2-pyridylsulfenyl)benzene and Its
 4-Pyridylsulfenyl Analogue
;
_journal_name_full 'Inorganic Chemistry'
_journal_page_first 6354
_journal_page_last 6360
_journal_paper_doi 10.1021/ic980479k
_journal_volume 37
_journal_year 1998
_chemical_formula_sum 'C18 H10 Cl8 Cu F4 N2 S2'
_chemical_formula_weight 741.54
_chemical_name_systematic
; 
 ? 
;
_space_group_IT_number 2
_symmetry_cell_setting triclinic
_symmetry_space_group_name_Hall '-P 1'
_symmetry_space_group_name_H-M 'P -1'
_atom_sites_solution_hydrogens geom
_atom_sites_solution_primary direct
_atom_sites_solution_secondary difmap
_audit_creation_method SHELXL
_cell_angle_alpha 102.006(10)
_cell_angle_beta 108.74(2)
_cell_angle_gamma 102.895(15)
_cell_formula_units_Z 1
_cell_length_a 7.5526(10)
_cell_length_b 9.0298(10)
_cell_length_c 11.106(3)
_cell_measurement_reflns_used 23
_cell_measurement_temperature 293(2)
_cell_measurement_theta_max 12.43
_cell_measurement_theta_min 5.14
_cell_volume 666.3(2)
_computing_cell_refinement 'Siemens XSCANS'
_computing_data_collection 'Siemens XSCANS'
_computing_data_reduction 'Siemens SHELXTL'
_computing_molecular_graphics 'Siemens SHELXTL'
_computing_publication_material 'Siemens SHELXTL'
_computing_structure_refinement 'SHELXL-93 (Sheldrick, 1993)'
_computing_structure_solution 'SHELXS-86 (Sheldrick, 1990)'
_diffrn_ambient_temperature 293(2)
_diffrn_measurement_device 'Siemens P4'
_diffrn_measurement_method '\w scans'
_diffrn_radiation_monochromator graphite
_diffrn_radiation_source 'fine-focus sealed tube'
_diffrn_radiation_type MoK\a
_diffrn_radiation_wavelength 0.71073
_diffrn_reflns_av_R_equivalents 0.0238
_diffrn_reflns_av_sigmaI/netI 0.0370
_diffrn_reflns_limit_h_max 8
_diffrn_reflns_limit_h_min 0
_diffrn_reflns_limit_k_max 9
_diffrn_reflns_limit_k_min -10
_diffrn_reflns_limit_l_max 12
_diffrn_reflns_limit_l_min -13
_diffrn_reflns_number 2480
_diffrn_reflns_theta_max 25.00
_diffrn_reflns_theta_min 2.03
_diffrn_standards_decay_% 12.41
_diffrn_standards_interval_count 97
_diffrn_standards_number 3
_exptl_absorpt_coefficient_mu 1.820
_exptl_absorpt_correction_T_max 0.5771
_exptl_absorpt_correction_T_min 0.4446
_exptl_absorpt_correction_type empirical
_exptl_crystal_colour Blue
_exptl_crystal_density_diffrn 1.848
_exptl_crystal_description Prisms
_exptl_crystal_F_000 365
_exptl_crystal_size_max 0.83
_exptl_crystal_size_mid 0.57
_exptl_crystal_size_min 0.50
_refine_diff_density_max 0.526
_refine_diff_density_min -0.423
_refine_diff_density_rms 0.069
_refine_ls_extinction_coef 0.0251(30)
_refine_ls_extinction_expression Fc^*^=kFc[1+0.001xFc^2^\l^3^/sin(2\q)]^-1/4^
_refine_ls_extinction_method SHELXL
_refine_ls_goodness_of_fit_all 1.067
_refine_ls_goodness_of_fit_obs 1.087
_refine_ls_matrix_type full
_refine_ls_number_parameters 161
_refine_ls_number_reflns 2293
_refine_ls_number_restraints 0
_refine_ls_restrained_S_all 1.067
_refine_ls_restrained_S_obs 1.087
_refine_ls_R_factor_all 0.0394
_refine_ls_R_factor_obs 0.0363
_refine_ls_shift/esd_max 0.000
_refine_ls_shift/esd_mean 0.000
_refine_ls_structure_factor_coef Fsqd
_refine_ls_weighting_details 'w=1/[\s^2^(Fo^2^)+(0.0384P)^2^+0.6159P] where P=(Fo^2^+2Fc^2^)/3'
_refine_ls_weighting_scheme calc
_refine_ls_wR_factor_all 0.0929
_refine_ls_wR_factor_obs 0.0905
_reflns_number_observed 2108
_reflns_number_total 2293
_reflns_observed_criterion >2sigma(I)
_cod_data_source_file ic980479k_3.cif
_cod_data_source_block dmlg9703
_cod_depositor_comments
;
The following automatic conversions were performed:

'_refine_ls_weighting_scheme' value 'calc
w=1/[\s^2^(Fo^2^)+(0.0384P)^2^+0.6159P] where P=(Fo^2^+2Fc^2^)/3' was
changed to 'calc'. New tag '_refine_ls_weighting_details' was
created. The value of the new tag was set to
'w=1/[\s^2^(Fo^2^)+(0.0384P)^2^+0.6159P] where P=(Fo^2^+2Fc^2^)/3'.

Automatic conversion script
Id: cif_fix_values 3143 2015-03-26 13:38:13Z robertas 
;
_cod_database_code 4323183

loop_
_symmetry_equiv_pos_as_xyz
'x, y, z'
'-x, -y, -z'

loop_
_atom_site_aniso_label
_atom_site_aniso_U_11
_atom_site_aniso_U_22
_atom_site_aniso_U_33
_atom_site_aniso_U_23
_atom_site_aniso_U_13
_atom_site_aniso_U_12
Cu 0.0428(3) 0.0248(3) 0.0249(3) 0.0014(2) 0.0085(2) 0.0096(2)
Cl 0.0787(6) 0.0365(4) 0.0371(4) 0.0073(3) 0.0291(4) 0.0142(4)
S 0.0351(4) 0.0490(5) 0.0315(4) -0.0063(3) 0.0079(3) 0.0142(3)
N1 0.0371(12) 0.0286(12) 0.0286(12) 0.0045(9) 0.0088(10) 0.0096(10)
C2 0.037(2) 0.045(2) 0.043(2) 0.0077(14) 0.0056(13) 0.0102(14)
C3 0.044(2) 0.066(2) 0.052(2) 0.023(2) 0.015(2) 0.029(2)
C4 0.063(2) 0.045(2) 0.053(2) 0.019(2) 0.028(2) 0.033(2)
C5 0.048(2) 0.0291(15) 0.043(2) 0.0042(12) 0.0169(14) 0.0121(13)
C6 0.0379(15) 0.0322(14) 0.0266(13) 0.0068(11) 0.0112(11) 0.0109(12)
C7 0.0285(13) 0.039(2) 0.0312(14) -0.0019(12) 0.0079(11) 0.0106(12)
C8 0.038(2) 0.039(2) 0.037(2) 0.0052(13) 0.0143(13) 0.0085(13)
F8 0.0752(14) 0.0558(12) 0.0465(11) 0.0099(9) 0.0265(10) -0.0019(10)
C9 0.0302(14) 0.0323(15) 0.039(2) -0.0034(12) 0.0084(12) 0.0035(12)
F9 0.0490(11) 0.0383(10) 0.0557(12) -0.0068(8) 0.0183(9) -0.0094(8)
C10 0.059(2) 0.060(2) 0.045(2) 0.019(2) 0.025(2) 0.031(2)
Cl11 0.0686(6) 0.0721(6) 0.0421(5) 0.0103(4) 0.0157(4) 0.0222(5)
Cl12 0.1069(10) 0.1084(10) 0.1595(13) 0.0965(10) 0.0860(10) 0.0711(8)
Cl13 0.0598(6) 0.1007(9) 0.0646(6) 0.0139(6) 0.0120(5) 0.0190(6)

loop_
_atom_site_label
_atom_site_type_symbol
_atom_site_fract_x
_atom_site_fract_y
_atom_site_fract_z
_atom_site_U_iso_or_equiv
_atom_site_thermal_displace_type
_atom_site_occupancy
_atom_site_calc_flag
_atom_site_refinement_flags
_atom_site_disorder_group
Cu Cu 0.0000 0.0000 0.0000 0.0332(2) Uani 1 d S .
Cl Cl -0.14841(14) -0.10152(9) 0.12480(8) 0.0503(2) Uani 1 d . .
S S 0.32009(11) 0.32059(10) 0.18854(7) 0.0427(2) Uani 1 d . .
N1 N -0.0630(3) 0.2030(3) 0.0517(2) 0.0333(5) Uani 1 d . .
C2 C -0.2478(5) 0.2075(4) 0.0014(3) 0.0457(7) Uani 1 d . .
H2A H -0.3468(5) 0.1142(4) -0.0561(3) 0.055 Uiso 1 calc R .
C3 C -0.2969(5) 0.3444(4) 0.0313(4) 0.0515(8) Uani 1 d . .
H3A H -0.4264(5) 0.3438(4) -0.0061(4) 0.062 Uiso 1 calc R .
C4 C -0.1513(5) 0.4821(4) 0.1174(3) 0.0489(8) Uani 1 d . .
H4A H -0.1812(5) 0.5759(4) 0.1402(3) 0.059 Uiso 1 calc R .
C5 C 0.0392(5) 0.4794(4) 0.1694(3) 0.0417(7) Uani 1 d . .
H5A H 0.1401(5) 0.5715(4) 0.2272(3) 0.050 Uiso 1 calc R .
C6 C 0.0784(4) 0.3371(3) 0.1343(3) 0.0329(6) Uani 1 d . .
C7 C 0.4111(4) 0.4243(4) 0.3608(3) 0.0361(6) Uani 1 d . .
C8 C 0.5551(4) 0.5723(4) 0.4152(3) 0.0396(7) Uani 1 d . .
F8 F 0.6122(3) 0.6456(2) 0.3345(2) 0.0633(6) Uani 1 d . .
C9 C 0.3587(4) 0.3536(3) 0.4493(3) 0.0385(7) Uani 1 d . .
F9 F 0.2228(3) 0.2101(2) 0.4030(2) 0.0557(5) Uani 1 d . .
C10 C -0.2108(5) 0.1246(4) 0.4049(3) 0.0504(8) Uani 1 d . .
H10A H -0.1527(5) 0.0590(4) 0.3571(3) 0.061 Uiso 1 calc R .
Cl11 Cl -0.09816(15) 0.15054(12) 0.57518(9) 0.0636(3) Uani 1 d . .
Cl12 Cl -0.1720(2) 0.3083(2) 0.3718(2) 0.0999(5) Uani 1 d . .
Cl13 Cl -0.4628(2) 0.0258(2) 0.34713(11) 0.0811(4) Uani 1 d . .

loop_
_atom_type_symbol
_atom_type_description
_atom_type_scat_dispersion_real
_atom_type_scat_dispersion_imag
_atom_type_scat_source
C C 0.0033 0.0016 'International Tables Vol C Tables 4.2.6.8 and 6.1.1.4'
H H 0.0000 0.0000 'International Tables Vol C Tables 4.2.6.8 and 6.1.1.4'
N N 0.0061 0.0033 'International Tables Vol C Tables 4.2.6.8 and 6.1.1.4'
F F 0.0171 0.0103 'International Tables Vol C Tables 4.2.6.8 and 6.1.1.4'
S S 0.1246 0.1234 'International Tables Vol C Tables 4.2.6.8 and 6.1.1.4'
Cl Cl 0.1484 0.1585 'International Tables Vol C Tables 4.2.6.8 and 6.1.1.4'
Cu Cu 0.3201 1.2651 'International Tables Vol C Tables 4.2.6.8 and 6.1.1.4'

loop_
_geom_angle_atom_site_label_1
_geom_angle_atom_site_label_2
_geom_angle_atom_site_label_3
_geom_angle
_geom_angle_site_symmetry_1
_geom_angle_site_symmetry_3
_geom_angle_publ_flag
N1 Cu N1 180.0 . 2 ?
N1 Cu Cl 90.13(7) . 2 ?
N1 Cu Cl 89.87(7) 2 2 ?
N1 Cu Cl 89.87(7) . . ?
N1 Cu Cl 90.13(7) 2 . ?
Cl Cu Cl 180.0 2 . ?
C7 S C6 100.89(13) . . ?
C6 N1 C2 118.4(2) . . ?
C6 N1 Cu 120.9(2) . . ?
C2 N1 Cu 120.6(2) . . ?
N1 C2 C3 122.6(3) . . ?
C2 C3 C4 118.8(3) . . ?
C3 C4 C5 119.1(3) . . ?
C4 C5 C6 118.9(3) . . ?
N1 C6 C5 122.0(3) . . ?
N1 C6 S 114.8(2) . . ?
C5 C6 S 123.1(2) . . ?
C8 C7 C9 117.0(3) . . ?
C8 C7 S 121.2(2) . . ?
C9 C7 S 121.4(2) . . ?
F8 C8 C9 118.8(3) . 2_666 ?
F8 C8 C7 119.6(3) . . ?
C9 C8 C7 121.6(3) 2_666 . ?
F9 C9 C8 118.8(3) . 2_666 ?
F9 C9 C7 119.8(3) . . ?
C8 C9 C7 121.4(3) 2_666 . ?
Cl11 C10 Cl13 110.3(2) . . ?
Cl11 C10 Cl12 111.0(2) . . ?
Cl13 C10 Cl12 110.0(2) . . ?

loop_
_geom_bond_atom_site_label_1
_geom_bond_atom_site_label_2
_geom_bond_distance
_geom_bond_site_symmetry_2
_geom_bond_publ_flag
Cu N1 2.011(2) . ?
Cu N1 2.011(2) 2 ?
Cu Cl 2.2553(9) 2 ?
Cu Cl 2.2553(9) . ?
S C7 1.770(3) . ?
S C6 1.781(3) . ?
N1 C6 1.334(4) . ?
N1 C2 1.340(4) . ?
C2 C3 1.374(5) . ?
C3 C4 1.375(5) . ?
C4 C5 1.375(5) . ?
C5 C6 1.388(4) . ?
C7 C8 1.388(4) . ?
C7 C9 1.389(4) . ?
C8 F8 1.340(4) . ?
C8 C9 1.376(4) 2_666 ?
C9 F9 1.337(3) . ?
C9 C8 1.376(4) 2_666 ?
C10 Cl11 1.746(3) . ?
C10 Cl13 1.747(4) . ?
C10 Cl12 1.754(4) . ?
